data_1577352
loop_
_publ_author_name
'Antsiburov, Ivan'
'B&#xfc;hler, Raphael'
'Stephan, Johannes'
'Erdyakov, Maxim'
'Gemel, Christian'
'Kahlal, Samia'
'Cador, Olivier'
'Guizouarn, Thierry'
'Saillard, Jean-Yves'
'Meyer, Karsten'
'Fischer, Roland A.'

_publ_section_title
;
 Homoleptic seven-coordinate Ti(0) and Zr(0) through a new stabilization
 mode.
;
_journal_issue 18
_journal_name_full 'Chemical science'
_journal_page_first 8989
_journal_page_last 8997
_journal_paper_doi 10.1039/d6sc00226a
_journal_volume 17
_journal_year 2026
_chemical_formula_sum 'C63 H126 Ga7 N7 Zr'
_chemical_formula_weight 1560.96
_space_group_crystal_system triclinic
_space_group_IT_number 2
_space_group_name_Hall '-P 1'
_space_group_name_H-M_alt 'P -1'
_atom_sites_solution_hydrogens geom
_atom_sites_solution_primary iterative
_atom_sites_solution_secondary difmap
_audit_block_doi 10.5517/ccdc.csd.cc2pd47h
_audit_creation_method
;FinalCif V154 by Daniel Kratzert, Freiburg 2025, 
https://dkratzert.de/finalcif.html
;
_audit_update_record
;
2025-09-01 deposited with the CCDC.	2026-05-07 downloaded from the CCDC.
;
_cell_angle_alpha 100.625(3)
_cell_angle_beta 97.016(3)
_cell_angle_gamma 103.616(2)
_cell_formula_units_Z 2
_cell_length_a 12.5960(10)
_cell_length_b 12.7436(9)
_cell_length_c 24.9845(19)
_cell_measurement_reflns_used 9754
_cell_measurement_temperature 100(2)
_cell_measurement_theta_max 26.3845
_cell_measurement_theta_min 2.169
_cell_volume 3773.0(5)
_computing_cell_refinement 'SAINT V8.40B'
_computing_data_collection 'Bruker BIS V6.2.16/2021-10-23 and APEX4 2022.10-0'
_computing_data_reduction 'SAINT V8.40B'
_computing_molecular_graphics 'Mercury (Macrae, 2008), PLATON (Spek, 2011)'
_computing_publication_material 'PLATON (Spek, 2011), enCIFer (Allen, 2004)'
_computing_structure_refinement 'SHELXL (Sheldrick, 2015), SHELXLE (Huebschle, 2011)'
_computing_structure_solution 'SHELXT (Sheldrick, 2015)'
_diffrn_ambient_environment N~2~
_diffrn_ambient_temperature 100(2)
_diffrn_detector CPAD
_diffrn_detector_area_resol_mean 7.5
_diffrn_detector_type 'Bruker PHOTON II'
_diffrn_measured_fraction_theta_full 0.989
_diffrn_measured_fraction_theta_max 0.984
_diffrn_measurement_device 'three-angle diffractometer'
_diffrn_measurement_device_type 'Bruker D8 VENTURE Duo'
_diffrn_measurement_method '\w and \f scans'
_diffrn_measurement_specimen_support 'MiTeGen micromount'
_diffrn_radiation_monochromator 'Helios optic'
_diffrn_radiation_probe x-ray
_diffrn_radiation_source 'IMS microsource'
_diffrn_radiation_type MoK\a
_diffrn_radiation_wavelength 0.71073
_diffrn_reflns_av_R_equivalents 0.088
_diffrn_reflns_av_unetI/netI 0.0522
_diffrn_reflns_Laue_measured_fraction_full 0.989
_diffrn_reflns_Laue_measured_fraction_max 0.984
_diffrn_reflns_limit_h_max 15
_diffrn_reflns_limit_h_min -15
_diffrn_reflns_limit_k_max 15
_diffrn_reflns_limit_k_min -15
_diffrn_reflns_limit_l_max 31
_diffrn_reflns_limit_l_min 0
_diffrn_reflns_number 15720
_diffrn_reflns_point_group_measured_fraction_full 0.989
_diffrn_reflns_point_group_measured_fraction_max 0.984
_diffrn_reflns_theta_full 25.242
_diffrn_reflns_theta_max 26.415
_diffrn_reflns_theta_min 2.014
_diffrn_source 'IMS microsource'
_diffrn_source_current 1.0
_diffrn_source_voltage 50.0
_exptl_absorpt_coefficient_mu 2.630
_exptl_absorpt_correction_T_max 0.745373
_exptl_absorpt_correction_T_min 0.584663
_exptl_absorpt_correction_type multi-scan
_exptl_absorpt_process_details 'TWINABS 2012/1 (Bruker, 2012)'
_exptl_crystal_colour orange
_exptl_crystal_density_diffrn 1.374
_exptl_crystal_description rod
_exptl_crystal_F_000 1620
_exptl_crystal_size_max 0.174
_exptl_crystal_size_mid 0.133
_exptl_crystal_size_min 0.075
_platon_squeeze_details
;
The unit cell contains 0.2 disordered molecules of n-hexane which were 
treated as a diffuse contribution to the overall scattering without specific 
atom positions by SQUEEZE/PLATON.
;
_refine_diff_density_max 1.088
_refine_diff_density_min -1.142
_refine_diff_density_rms 0.185
_refine_ls_extinction_method none
_refine_ls_goodness_of_fit_ref 1.219
_refine_ls_hydrogen_treatment constr
_refine_ls_matrix_type full
_refine_ls_number_parameters 1212
_refine_ls_number_reflns 15720
_refine_ls_number_restraints 1714
_refine_ls_restrained_S_all 1.162
_refine_ls_R_factor_all 0.1156
_refine_ls_R_factor_gt 0.0556
_refine_ls_shift/su_max 0.001
_refine_ls_shift/su_mean 0.000
_refine_ls_structure_factor_coef Fsqd
_refine_ls_weighting_details 'w=1/[\s^2^(Fo^2^)+(0.0001P)^2^+43.9882P] where P=(Fo^2^+2Fc^2^)/3'
_refine_ls_weighting_scheme calc
_refine_ls_wR_factor_gt 0.1139
_refine_ls_wR_factor_ref 0.1622
_reflns_Friedel_coverage 0.000
_reflns_number_gt 11922
_reflns_number_total 15720
_reflns_threshold_expression 'I > 2\s(I)'
_twin_special_details 'The data was integrated as a 2-component twin.'
_twin_individual_id 2
_twin_individual_twin_matrix_11 -0.00179
_twin_individual_twin_matrix_12 0.00013
_twin_individual_twin_matrix_13 -1.00039
_twin_individual_twin_matrix_21 -0.99992
_twin_individual_twin_matrix_22 -0.00083
_twin_individual_twin_matrix_23 0.0016
_twin_individual_twin_matrix_31 0.88226
_twin_individual_twin_matrix_32 1.00032
_twin_individual_twin_matrix_33 0.69445
_cod_data_source_file d6sc00226a2.cif
_cod_data_source_block mo_antiv31_0m_5_sq
_cod_database_code 1577352
_shelx_shelxl_version_number 2019/1
_shelx_space_group_comment
;
The symmetry employed for this shelxl refinement is uniquely defined
by the following loop, which should always be used as a source of
symmetry information in preference to the above space-group names.
They are only intended as comments.
;
_platon_squeeze_void_probe_radius 1.20
_diffrn_measurement_ambient_temperature_make 'Oxford Cryostream'

loop_
_space_group_symop_operation_xyz
'x, y, z'
'-x, -y, -z'

loop_
_atom_site_label
_atom_site_type_symbol
_atom_site_fract_x
_atom_site_fract_y
_atom_site_fract_z
_atom_site_U_iso_or_equiv
_atom_site_adp_type
_atom_site_occupancy
_atom_site_site_symmetry_order
_atom_site_calc_flag
_atom_site_refinement_flags_posn
_atom_site_refinement_flags_adp
_atom_site_refinement_flags_occupancy
_atom_site_disorder_assembly
_atom_site_disorder_group
Zr1 Zr 0.35289(7) 0.26859(6) 0.73781(4) 0.02234(18) Uani 1 1 d . . . . .
Ga1A Ga 0.1709(7) 0.1335(7) 0.7424(2) 0.0199(10) Uani 0.499(4) 1 d . . P A 2
Ga1 Ga 0.1627(7) 0.1205(7) 0.7255(2) 0.0198(10) Uani 0.501(4) 1 d . . P A 1
Ga2 Ga 0.39206(8) 0.09066(8) 0.68621(4) 0.0253(2) Uani 1 1 d . . . . .
Ga3 Ga 0.44576(9) 0.18884(8) 0.81211(4) 0.0265(2) Uani 1 1 d . . . . .
Ga4 Ga 0.23916(8) 0.29785(8) 0.65095(4) 0.0255(2) Uani 1 1 d . . . . .
Ga5 Ga 0.50093(8) 0.34322(8) 0.68270(5) 0.0277(2) Uani 1 1 d . . . . .
Ga6 Ga 0.49386(9) 0.43265(8) 0.80501(5) 0.0339(3) Uani 1 1 d . . . . .
Ga7 Ga 0.24613(8) 0.38553(8) 0.79493(5) 0.0278(2) Uani 1 1 d . . . . .
N1 N 0.0293(12) 0.0149(11) 0.7197(7) 0.028(2) Uani 0.501(4) 1 d D U P A 1
C1 C -0.0757(14) 0.0417(14) 0.7029(8) 0.030(2) Uani 0.501(4) 1 d D U P A 1
C2 C -0.1721(13) -0.0317(12) 0.7230(8) 0.032(2) Uani 0.501(4) 1 d D U P A 1
H2A H -0.163600 -0.008007 0.763667 0.039 Uiso 0.501(4) 1 calc R U P A 1
H2B H -0.243126 -0.020641 0.706479 0.039 Uiso 0.501(4) 1 calc R U P A 1
C3 C -0.1765(12) -0.1538(12) 0.7079(8) 0.033(3) Uani 0.501(4) 1 d D U P A 1
H3A H -0.237335 -0.196835 0.723007 0.039 Uiso 0.501(4) 1 calc R U P A 1
H3B H -0.192019 -0.179728 0.667141 0.039 Uiso 0.501(4) 1 calc R U P A 1
C4 C -0.0680(12) -0.1727(13) 0.7308(8) 0.033(3) Uani 0.501(4) 1 d D U P A 1
H4A H -0.070606 -0.251790 0.718276 0.040 Uiso 0.501(4) 1 calc R U P A 1
H4B H -0.057556 -0.155372 0.771647 0.040 Uiso 0.501(4) 1 calc R U P A 1
C5 C 0.0305(11) -0.1017(12) 0.7124(6) 0.030(2) Uani 0.501(4) 1 d D U P A 1
C6 C -0.0638(15) 0.1619(13) 0.7329(9) 0.039(4) Uani 0.501(4) 1 d D U P A 1
H6A H -0.137593 0.174283 0.733628 0.059 Uiso 0.501(4) 1 calc R U P A 1
H6B H -0.021811 0.212955 0.713338 0.059 Uiso 0.501(4) 1 calc R U P A 1
H6C H -0.024517 0.175012 0.770863 0.059 Uiso 0.501(4) 1 calc R U P A 1
C7 C -0.1071(15) 0.0330(15) 0.6401(7) 0.032(3) Uani 0.501(4) 1 d D U P A 1
H7A H -0.163601 0.072683 0.633598 0.048 Uiso 0.501(4) 1 calc R U P A 1
H7B H -0.136393 -0.045040 0.621104 0.048 Uiso 0.501(4) 1 calc R U P A 1
H7C H -0.041047 0.065878 0.625673 0.048 Uiso 0.501(4) 1 calc R U P A 1
C8 C 0.1354(13) -0.1075(15) 0.7498(8) 0.033(3) Uani 0.501(4) 1 d D U P A 1
H8A H 0.138638 -0.184665 0.745083 0.049 Uiso 0.501(4) 1 calc R U P A 1
H8B H 0.132617 -0.077798 0.788499 0.049 Uiso 0.501(4) 1 calc R U P A 1
H8C H 0.201565 -0.063616 0.739382 0.049 Uiso 0.501(4) 1 calc R U P A 1
C9 C 0.0387(16) -0.1582(14) 0.6529(6) 0.033(4) Uani 0.501(4) 1 d D U P A 1
H9A H 0.053193 -0.230410 0.653088 0.049 Uiso 0.501(4) 1 calc R U P A 1
H9B H 0.099424 -0.111396 0.639965 0.049 Uiso 0.501(4) 1 calc R U P A 1
H9C H -0.031194 -0.168392 0.628054 0.049 Uiso 0.501(4) 1 calc R U P A 1
N1A N 0.0312(12) 0.0386(12) 0.7394(6) 0.030(2) Uani 0.499(4) 1 d D U P A 2
C1A C -0.0675(14) 0.0440(14) 0.7018(7) 0.029(2) Uani 0.499(4) 1 d D U P A 2
C2A C -0.1686(12) 0.0384(14) 0.7313(7) 0.030(2) Uani 0.499(4) 1 d D U P A 2
H2AA H -0.155399 0.107543 0.759701 0.036 Uiso 0.499(4) 1 calc R U P A 2
H2AB H -0.234801 0.033161 0.704025 0.036 Uiso 0.499(4) 1 calc R U P A 2
C3A C -0.1918(12) -0.0607(15) 0.7588(8) 0.033(3) Uani 0.499(4) 1 d D U P A 2
H3AA H -0.256260 -0.061121 0.777875 0.040 Uiso 0.499(4) 1 calc R U P A 2
H3AB H -0.208333 -0.130865 0.730708 0.040 Uiso 0.499(4) 1 calc R U P A 2
C4A C -0.0883(11) -0.0490(16) 0.8002(7) 0.034(3) Uani 0.499(4) 1 d D U P A 2
H4AA H -0.101174 -0.111857 0.818854 0.041 Uiso 0.499(4) 1 calc R U P A 2
H4AB H -0.075106 0.019958 0.828759 0.041 Uiso 0.499(4) 1 calc R U P A 2
C5A C 0.0156(12) -0.0460(12) 0.7736(6) 0.029(2) Uani 0.499(4) 1 d D U P A 2
C6A C -0.0420(16) 0.1567(14) 0.6862(9) 0.040(4) Uani 0.499(4) 1 d D U P A 2
H6AA H -0.111633 0.174549 0.674585 0.060 Uiso 0.499(4) 1 calc R U P A 2
H6AB H 0.000225 0.154344 0.655748 0.060 Uiso 0.499(4) 1 calc R U P A 2
H6AC H 0.001706 0.213600 0.718258 0.060 Uiso 0.499(4) 1 calc R U P A 2
C7A C -0.0951(15) -0.0442(15) 0.6479(7) 0.037(4) Uani 0.499(4) 1 d D U P A 2
H7AA H -0.148896 -0.027074 0.621281 0.056 Uiso 0.499(4) 1 calc R U P A 2
H7AB H -0.126824 -0.116920 0.655289 0.056 Uiso 0.499(4) 1 calc R U P A 2
H7AC H -0.027304 -0.045082 0.632474 0.056 Uiso 0.499(4) 1 calc R U P A 2
C8A C 0.1162(13) -0.0162(16) 0.8196(7) 0.032(4) Uani 0.499(4) 1 d D U P A 2
H8AA H 0.101852 -0.064098 0.845811 0.049 Uiso 0.499(4) 1 calc R U P A 2
H8AB H 0.130020 0.061315 0.838847 0.049 Uiso 0.499(4) 1 calc R U P A 2
H8AC H 0.181250 -0.026528 0.803584 0.049 Uiso 0.499(4) 1 calc R U P A 2
C9A C 0.0112(17) -0.1614(13) 0.7403(8) 0.039(4) Uani 0.499(4) 1 d D U P A 2
H9AA H 0.022639 -0.209385 0.765744 0.059 Uiso 0.499(4) 1 calc R U P A 2
H9AB H 0.069485 -0.155359 0.717536 0.059 Uiso 0.499(4) 1 calc R U P A 2
H9AC H -0.061416 -0.193257 0.716384 0.059 Uiso 0.499(4) 1 calc R U P A 2
N2 N 0.4022(15) -0.0466(12) 0.6530(7) 0.026(4) Uani 0.501(4) 1 d D . P A 1
C10 C 0.3590(13) -0.1507(13) 0.6713(6) 0.030(3) Uani 0.501(4) 1 d D . P A 1
C11 C 0.4405(16) -0.2235(15) 0.6674(7) 0.038(4) Uani 0.501(4) 1 d D . P A 1
H11A H 0.506400 -0.188619 0.696669 0.046 Uiso 0.501(4) 1 calc R U P A 1
H11B H 0.404590 -0.296495 0.674369 0.046 Uiso 0.501(4) 1 calc R U P A 1
C12 C 0.4782(18) -0.2411(14) 0.6113(7) 0.038(4) Uani 0.501(4) 1 d D . P A 1
H12A H 0.534501 -0.283756 0.611857 0.046 Uiso 0.501(4) 1 calc R U P A 1
H12B H 0.414304 -0.283477 0.581991 0.046 Uiso 0.501(4) 1 calc R U P A 1
C13 C 0.5273(15) -0.1289(14) 0.5992(8) 0.038(4) Uani 0.501(4) 1 d D . P A 1
H13A H 0.550071 -0.139995 0.562513 0.045 Uiso 0.501(4) 1 calc R U P A 1
H13B H 0.594588 -0.090006 0.627132 0.045 Uiso 0.501(4) 1 calc R U P A 1
C14 C 0.4462(14) -0.0555(13) 0.5999(7) 0.028(4) Uani 0.501(4) 1 d D . P A 1
C15 C 0.3473(18) -0.1200(14) 0.7320(6) 0.035(4) Uani 0.501(4) 1 d D . P A 1
H15A H 0.317295 -0.187463 0.744718 0.052 Uiso 0.501(4) 1 calc R U P A 1
H15B H 0.296895 -0.072087 0.735848 0.052 Uiso 0.501(4) 1 calc R U P A 1
H15C H 0.420186 -0.080727 0.754322 0.052 Uiso 0.501(4) 1 calc R U P A 1
C16 C 0.2432(14) -0.2153(15) 0.6378(8) 0.039(4) Uani 0.501(4) 1 d D . P A 1
H16A H 0.209057 -0.272767 0.656316 0.058 Uiso 0.501(4) 1 calc R U P A 1
H16B H 0.250811 -0.249912 0.600525 0.058 Uiso 0.501(4) 1 calc R U P A 1
H16C H 0.196420 -0.164341 0.635296 0.058 Uiso 0.501(4) 1 calc R U P A 1
C17 C 0.5115(17) 0.0612(12) 0.5988(8) 0.037(4) Uani 0.501(4) 1 d D . P A 1
H17A H 0.555095 0.057362 0.568927 0.056 Uiso 0.501(4) 1 calc R U P A 1
H17B H 0.561397 0.094802 0.634252 0.056 Uiso 0.501(4) 1 calc R U P A 1
H17C H 0.459900 0.106208 0.592507 0.056 Uiso 0.501(4) 1 calc R U P A 1
C18 C 0.3552(16) -0.0965(16) 0.5488(8) 0.028(4) Uani 0.501(4) 1 d D . P A 1
H18A H 0.385297 -0.075125 0.516815 0.042 Uiso 0.501(4) 1 calc R U P A 1
H18B H 0.293793 -0.063461 0.555062 0.042 Uiso 0.501(4) 1 calc R U P A 1
H18C H 0.328287 -0.177351 0.541583 0.042 Uiso 0.501(4) 1 calc R U P A 1
N2A N 0.4280(15) -0.0325(13) 0.6445(6) 0.025(3) Uani 0.499(4) 1 d D . P A 2
C10A C 0.4443(13) -0.1237(12) 0.6707(6) 0.028(3) Uani 0.499(4) 1 d D . P A 2
C11A C 0.5405(13) -0.1671(14) 0.6517(6) 0.030(3) Uani 0.499(4) 1 d D . P A 2
H11C H 0.611090 -0.110322 0.668132 0.036 Uiso 0.499(4) 1 calc R U P A 2
H11D H 0.542481 -0.234055 0.666099 0.036 Uiso 0.499(4) 1 calc R U P A 2
C12A C 0.5332(14) -0.1956(14) 0.5890(6) 0.028(3) Uani 0.499(4) 1 d D . P A 2
H12C H 0.600159 -0.217695 0.579577 0.034 Uiso 0.499(4) 1 calc R U P A 2
H12D H 0.467355 -0.258052 0.571986 0.034 Uiso 0.499(4) 1 calc R U P A 2
C13A C 0.5244(13) -0.0938(13) 0.5674(7) 0.030(4) Uani 0.499(4) 1 d D . P A 2
H13C H 0.515282 -0.112149 0.526509 0.036 Uiso 0.499(4) 1 calc R U P A 2
H13D H 0.594337 -0.034833 0.581575 0.036 Uiso 0.499(4) 1 calc R U P A 2
C14A C 0.4274(13) -0.0498(13) 0.5841(7) 0.023(3) Uani 0.499(4) 1 d D . P A 2
C15A C 0.4767(15) -0.0758(14) 0.7335(6) 0.030(4) Uani 0.499(4) 1 d D . P A 2
H15D H 0.489359 -0.134029 0.752197 0.045 Uiso 0.499(4) 1 calc R U P A 2
H15E H 0.416717 -0.047710 0.747056 0.045 Uiso 0.499(4) 1 calc R U P A 2
H15F H 0.544723 -0.015237 0.741063 0.045 Uiso 0.499(4) 1 calc R U P A 2
C16A C 0.3384(14) -0.2206(14) 0.6612(8) 0.032(4) Uani 0.499(4) 1 d D . P A 2
H16D H 0.351370 -0.272939 0.683859 0.048 Uiso 0.499(4) 1 calc R U P A 2
H16E H 0.320253 -0.258597 0.622058 0.048 Uiso 0.499(4) 1 calc R U P A 2
H16F H 0.276560 -0.191646 0.671601 0.048 Uiso 0.499(4) 1 calc R U P A 2
C17A C 0.4417(16) 0.0638(12) 0.5686(8) 0.032(4) Uani 0.499(4) 1 d D . P A 2
H17D H 0.459729 0.058474 0.531331 0.047 Uiso 0.499(4) 1 calc R U P A 2
H17E H 0.501859 0.118896 0.595093 0.047 Uiso 0.499(4) 1 calc R U P A 2
H17F H 0.372548 0.086224 0.569625 0.047 Uiso 0.499(4) 1 calc R U P A 2
C18A C 0.3159(15) -0.1269(17) 0.5500(8) 0.029(5) Uani 0.499(4) 1 d D . P A 2
H18D H 0.312372 -0.122586 0.511066 0.044 Uiso 0.499(4) 1 calc R U P A 2
H18E H 0.254069 -0.103363 0.564148 0.044 Uiso 0.499(4) 1 calc R U P A 2
H18F H 0.311054 -0.203277 0.553197 0.044 Uiso 0.499(4) 1 calc R U P A 2
N3 N 0.5075(11) 0.1473(14) 0.8684(7) 0.026(2) Uani 0.501(4) 1 d D U P A 1
C19 C 0.4438(12) 0.0971(14) 0.9077(7) 0.027(2) Uani 0.501(4) 1 d D U P A 1
C20 C 0.4928(12) 0.1578(14) 0.9680(6) 0.027(2) Uani 0.501(4) 1 d D U P A 1
H20A H 0.476588 0.230992 0.974790 0.033 Uiso 0.501(4) 1 calc R U P A 1
H20B H 0.455761 0.114866 0.992921 0.033 Uiso 0.501(4) 1 calc R U P A 1
C21 C 0.6169(12) 0.1743(16) 0.9822(7) 0.030(3) Uani 0.501(4) 1 d D U P A 1
H21A H 0.644873 0.220303 1.020051 0.036 Uiso 0.501(4) 1 calc R U P A 1
H21B H 0.633228 0.101735 0.981054 0.036 Uiso 0.501(4) 1 calc R U P A 1
C22 C 0.6745(13) 0.2306(13) 0.9413(6) 0.029(2) Uani 0.501(4) 1 d D U P A 1
H22A H 0.754860 0.236399 0.949458 0.035 Uiso 0.501(4) 1 calc R U P A 1
H22B H 0.665381 0.306675 0.945915 0.035 Uiso 0.501(4) 1 calc R U P A 1
C23 C 0.6291(12) 0.1684(12) 0.8812(6) 0.027(2) Uani 0.501(4) 1 d D U P A 1
C24 C 0.3250(13) 0.1112(17) 0.8966(8) 0.032(4) Uani 0.501(4) 1 d D U P A 1
H24A H 0.284977 0.089644 0.925809 0.048 Uiso 0.501(4) 1 calc R U P A 1
H24B H 0.285925 0.064121 0.860733 0.048 Uiso 0.501(4) 1 calc R U P A 1
H24C H 0.328785 0.188761 0.896243 0.048 Uiso 0.501(4) 1 calc R U P A 1
C25 C 0.430(3) -0.0296(15) 0.8999(14) 0.032(4) Uani 0.501(4) 1 d D U P A 1
H25A H 0.376629 -0.060006 0.922127 0.049 Uiso 0.501(4) 1 calc R U P A 1
H25B H 0.501809 -0.043076 0.911719 0.049 Uiso 0.501(4) 1 calc R U P A 1
H25C H 0.403017 -0.065694 0.860764 0.049 Uiso 0.501(4) 1 calc R U P A 1
C26 C 0.6829(15) 0.2398(14) 0.8430(7) 0.026(3) Uani 0.501(4) 1 d D U P A 1
H26A H 0.763696 0.253640 0.851275 0.040 Uiso 0.501(4) 1 calc R U P A 1
H26B H 0.663133 0.310454 0.849135 0.040 Uiso 0.501(4) 1 calc R U P A 1
H26C H 0.656009 0.200584 0.804302 0.040 Uiso 0.501(4) 1 calc R U P A 1
C27 C 0.6697(15) 0.0610(13) 0.8698(8) 0.032(3) Uani 0.501(4) 1 d D U P A 1
H27A H 0.750855 0.081121 0.874357 0.048 Uiso 0.501(4) 1 calc R U P A 1
H27B H 0.638009 0.019042 0.831985 0.048 Uiso 0.501(4) 1 calc R U P A 1
H27C H 0.645873 0.015563 0.896022 0.048 Uiso 0.501(4) 1 calc R U P A 1
N3A N 0.5295(12) 0.1260(14) 0.8640(7) 0.024(2) Uani 0.499(4) 1 d D U P A 2
C19A C 0.4742(12) 0.0855(14) 0.9085(7) 0.026(2) Uani 0.499(4) 1 d D U P A 2
C20A C 0.5568(12) 0.1219(15) 0.9636(6) 0.029(2) Uani 0.499(4) 1 d D U P A 2
H20C H 0.572225 0.203109 0.976726 0.035 Uiso 0.499(4) 1 calc R U P A 2
H20D H 0.521959 0.086725 0.991575 0.035 Uiso 0.499(4) 1 calc R U P A 2
C21A C 0.6666(13) 0.0921(16) 0.9593(7) 0.032(3) Uani 0.499(4) 1 d D U P A 2
H21C H 0.653531 0.010778 0.948233 0.038 Uiso 0.499(4) 1 calc R U P A 2
H21D H 0.717104 0.118963 0.995423 0.038 Uiso 0.499(4) 1 calc R U P A 2
C22A C 0.7180(13) 0.1475(14) 0.9156(6) 0.030(2) Uani 0.499(4) 1 d D U P A 2
H22C H 0.733543 0.228821 0.928078 0.036 Uiso 0.499(4) 1 calc R U P A 2
H22D H 0.789465 0.129471 0.911993 0.036 Uiso 0.499(4) 1 calc R U P A 2
C23A C 0.6421(12) 0.1101(12) 0.8592(6) 0.025(2) Uani 0.499(4) 1 d D U P A 2
C24A C 0.3802(14) 0.1407(15) 0.9154(8) 0.029(3) Uani 0.499(4) 1 d D U P A 2
H24D H 0.345612 0.120485 0.946485 0.043 Uiso 0.499(4) 1 calc R U P A 2
H24E H 0.324612 0.115804 0.881507 0.043 Uiso 0.499(4) 1 calc R U P A 2
H24F H 0.409790 0.221259 0.922803 0.043 Uiso 0.499(4) 1 calc R U P A 2
C25A C 0.422(3) -0.0406(15) 0.8931(13) 0.028(4) Uani 0.499(4) 1 d D U P A 2
H25D H 0.376087 -0.061805 0.920413 0.043 Uiso 0.499(4) 1 calc R U P A 2
H25E H 0.480428 -0.079160 0.892633 0.043 Uiso 0.499(4) 1 calc R U P A 2
H25F H 0.375178 -0.060909 0.856392 0.043 Uiso 0.499(4) 1 calc R U P A 2
C26A C 0.6900(14) 0.1837(14) 0.8216(7) 0.026(3) Uani 0.499(4) 1 d D U P A 2
H26D H 0.766964 0.181683 0.820204 0.039 Uiso 0.499(4) 1 calc R U P A 2
H26E H 0.687898 0.259917 0.836065 0.039 Uiso 0.499(4) 1 calc R U P A 2
H26F H 0.646040 0.156793 0.784241 0.039 Uiso 0.499(4) 1 calc R U P A 2
C27A C 0.6414(15) -0.0080(12) 0.8316(8) 0.029(3) Uani 0.499(4) 1 d D U P A 2
H27D H 0.717876 -0.012756 0.831283 0.043 Uiso 0.499(4) 1 calc R U P A 2
H27E H 0.601168 -0.026661 0.793477 0.043 Uiso 0.499(4) 1 calc R U P A 2
H27F H 0.604770 -0.060024 0.852237 0.043 Uiso 0.499(4) 1 calc R U P A 2
N4 N 0.1611(6) 0.3084(6) 0.5848(3) 0.0293(17) Uani 1 1 d D . . . .
C28 C 0.1233(7) 0.4084(8) 0.5805(3) 0.029(2) Uani 1 1 d D . . . .
C29 C 0.0028(8) 0.3765(11) 0.5499(5) 0.052(3) Uani 1 1 d D . . . .
H29A H -0.046960 0.342623 0.573439 0.062 Uiso 1 1 calc R U . . .
H29B H -0.017599 0.444323 0.543813 0.062 Uiso 1 1 calc R U . . .
C30 C -0.0154(9) 0.2957(10) 0.4944(5) 0.059(4) Uani 1 1 d D . . . .
H30A H -0.094493 0.275003 0.476960 0.071 Uiso 1 1 calc R U . . .
H30B H 0.029488 0.330519 0.469318 0.071 Uiso 1 1 calc R U . . .
C31 C 0.0191(8) 0.1933(10) 0.5043(5) 0.055(4) Uani 1 1 d D . . . .
H31A H 0.009979 0.141321 0.468274 0.066 Uiso 1 1 calc R U . . .
H31B H -0.030757 0.155882 0.526733 0.066 Uiso 1 1 calc R U . . .
C32 C 0.1401(8) 0.2200(7) 0.5341(4) 0.034(2) Uani 1 1 d D . . . .
C33 C 0.1260(10) 0.4718(9) 0.6393(4) 0.044(3) Uani 1 1 d D . . . .
H33A H 0.091339 0.532634 0.637553 0.065 Uiso 1 1 calc R U . . .
H33B H 0.203135 0.501838 0.658226 0.065 Uiso 1 1 calc R U . . .
H33C H 0.085321 0.421517 0.659587 0.065 Uiso 1 1 calc R U . . .
C34 C 0.1956(8) 0.4887(8) 0.5523(4) 0.034(2) Uani 1 1 d D . . . .
H34A H 0.167860 0.554579 0.553173 0.051 Uiso 1 1 calc R U . . .
H34B H 0.192799 0.452204 0.513865 0.051 Uiso 1 1 calc R U . . .
H34C H 0.272419 0.510654 0.571955 0.051 Uiso 1 1 calc R U . . .
C35 C 0.1553(12) 0.1159(8) 0.5520(5) 0.054(3) Uani 1 1 d D . . . .
H35A H 0.130648 0.052852 0.520244 0.082 Uiso 1 1 calc R U . . .
H35B H 0.111305 0.101796 0.580940 0.082 Uiso 1 1 calc R U . . .
H35C H 0.233853 0.126142 0.566498 0.082 Uiso 1 1 calc R U . . .
C36 C 0.2202(9) 0.2462(9) 0.4938(4) 0.040(3) Uani 1 1 d D . . . .
H36A H 0.211062 0.179771 0.464817 0.060 Uiso 1 1 calc R U . . .
H36B H 0.296692 0.270038 0.513857 0.060 Uiso 1 1 calc R U . . .
H36C H 0.203989 0.305486 0.476850 0.060 Uiso 1 1 calc R U . . .
N5 N 0.6152(6) 0.3997(6) 0.6472(3) 0.0252(16) Uani 1 1 d D . . . .
C37 C 0.7282(7) 0.3858(8) 0.6610(4) 0.037(2) Uani 1 1 d D . . . .
C38 C 0.8155(8) 0.4963(9) 0.6672(4) 0.039(3) Uani 1 1 d D . . . .
H38A H 0.810176 0.548419 0.700855 0.047 Uiso 1 1 calc R U . . .
H38B H 0.890316 0.483658 0.672324 0.047 Uiso 1 1 calc R U . . .
C39 C 0.8016(7) 0.5484(7) 0.6178(4) 0.028(2) Uani 1 1 d D . . . .
H39A H 0.812827 0.499919 0.584323 0.034 Uiso 1 1 calc R U . . .
H39B H 0.857147 0.620841 0.624381 0.034 Uiso 1 1 calc R U . . .
C40 C 0.6848(7) 0.5641(7) 0.6093(4) 0.030(2) Uani 1 1 d D . . . .
H40A H 0.673773 0.594884 0.576050 0.036 Uiso 1 1 calc R U . . .
H40B H 0.677104 0.618372 0.641485 0.036 Uiso 1 1 calc R U . . .
C41 C 0.5944(7) 0.4550(7) 0.6023(4) 0.029(2) Uani 1 1 d D . . . .
C42 C 0.7365(10) 0.3493(12) 0.7160(5) 0.064(4) Uani 1 1 d D . . . .
H42A H 0.812281 0.344870 0.727473 0.096 Uiso 1 1 calc R U . . .
H42B H 0.684577 0.276466 0.711625 0.096 Uiso 1 1 calc R U . . .
H42C H 0.718002 0.403214 0.744247 0.096 Uiso 1 1 calc R U . . .
C43 C 0.7534(11) 0.2939(9) 0.6178(6) 0.069(5) Uani 1 1 d D . . . .
H43A H 0.823129 0.279237 0.632233 0.103 Uiso 1 1 calc R U . . .
H43B H 0.760021 0.318697 0.583232 0.103 Uiso 1 1 calc R U . . .
H43C H 0.692970 0.226057 0.610940 0.103 Uiso 1 1 calc R U . . .
C44 C 0.4836(7) 0.4868(9) 0.6049(4) 0.036(2) Uani 1 1 d D . . . .
H44A H 0.471941 0.529988 0.577057 0.054 Uiso 1 1 calc R U . . .
H44B H 0.486269 0.531183 0.641717 0.054 Uiso 1 1 calc R U . . .
H44C H 0.422428 0.419442 0.597432 0.054 Uiso 1 1 calc R U . . .
C45 C 0.5814(10) 0.3838(10) 0.5432(4) 0.053(3) Uani 1 1 d D . . . .
H45A H 0.551343 0.420652 0.516046 0.079 Uiso 1 1 calc R U . . .
H45B H 0.530636 0.310904 0.540084 0.079 Uiso 1 1 calc R U . . .
H45C H 0.653934 0.375006 0.536036 0.079 Uiso 1 1 calc R U . . .
N6 N 0.5793(15) 0.5610(14) 0.8467(7) 0.024(3) Uani 0.501(4) 1 d D . P A 1
C46 C 0.5947(14) 0.5694(13) 0.9071(7) 0.026(3) Uani 0.501(4) 1 d D . P A 1
C47 C 0.5859(16) 0.6827(13) 0.9381(7) 0.030(4) Uani 0.501(4) 1 d D . P A 1
H47A H 0.508839 0.688156 0.929337 0.036 Uiso 0.501(4) 1 calc R U P A 1
H47B H 0.603703 0.688773 0.978430 0.036 Uiso 0.501(4) 1 calc R U P A 1
C48 C 0.6648(18) 0.7774(14) 0.9220(8) 0.029(4) Uani 0.501(4) 1 d D . P A 1
H48A H 0.742387 0.777059 0.934410 0.034 Uiso 0.501(4) 1 calc R U P A 1
H48B H 0.653939 0.848851 0.940430 0.034 Uiso 0.501(4) 1 calc R U P A 1
C49 C 0.6433(15) 0.7651(13) 0.8593(7) 0.026(3) Uani 0.501(4) 1 d D . P A 1
H49A H 0.698775 0.824359 0.849522 0.031 Uiso 0.501(4) 1 calc R U P A 1
H49B H 0.569106 0.775720 0.848125 0.031 Uiso 0.501(4) 1 calc R U P A 1
C50 C 0.6486(15) 0.6523(14) 0.8263(7) 0.022(3) Uani 0.501(4) 1 d D . P A 1
C51 C 0.4991(16) 0.4807(14) 0.9194(7) 0.033(4) Uani 0.501(4) 1 d D . P A 1
H51A H 0.498125 0.495130 0.959206 0.049 Uiso 0.501(4) 1 calc R U P A 1
H51B H 0.510607 0.407147 0.907286 0.049 Uiso 0.501(4) 1 calc R U P A 1
H51C H 0.428256 0.483639 0.899473 0.049 Uiso 0.501(4) 1 calc R U P A 1
C52 C 0.7038(17) 0.5477(16) 0.9312(9) 0.035(4) Uani 0.501(4) 1 d D . P A 1
H52A H 0.700551 0.536642 0.968841 0.052 Uiso 0.501(4) 1 calc R U P A 1
H52B H 0.765884 0.611312 0.932137 0.052 Uiso 0.501(4) 1 calc R U P A 1
H52C H 0.714318 0.481246 0.908061 0.052 Uiso 0.501(4) 1 calc R U P A 1
C53 C 0.6009(16) 0.6417(14) 0.7662(7) 0.029(4) Uani 0.501(4) 1 d D . P A 1
H53A H 0.639636 0.706101 0.753343 0.043 Uiso 0.501(4) 1 calc R U P A 1
H53B H 0.521754 0.638252 0.762671 0.043 Uiso 0.501(4) 1 calc R U P A 1
H53C H 0.610569 0.574098 0.743734 0.043 Uiso 0.501(4) 1 calc R U P A 1
C54 C 0.7697(16) 0.6437(19) 0.8278(11) 0.023(4) Uani 0.501(4) 1 d D . P A 1
H54A H 0.808171 0.694722 0.807148 0.035 Uiso 0.501(4) 1 calc R U P A 1
H54B H 0.769290 0.567756 0.810918 0.035 Uiso 0.501(4) 1 calc R U P A 1
H54C H 0.808061 0.663097 0.866230 0.035 Uiso 0.501(4) 1 calc R U P A 1
N6A N 0.6000(16) 0.5486(14) 0.8623(8) 0.028(4) Uani 0.499(4) 1 d D . P A 2
C46A C 0.6548(15) 0.5319(14) 0.9160(7) 0.024(3) Uani 0.499(4) 1 d D . P A 2
C47A C 0.6667(15) 0.6323(13) 0.9637(7) 0.030(4) Uani 0.499(4) 1 d D . P A 2
H47C H 0.592269 0.634778 0.971919 0.036 Uiso 0.499(4) 1 calc R U P A 2
H47D H 0.710893 0.623220 0.997326 0.036 Uiso 0.499(4) 1 calc R U P A 2
C48A C 0.7228(18) 0.7413(15) 0.9494(8) 0.037(4) Uani 0.499(4) 1 d D . P A 2
H48C H 0.725530 0.804278 0.979873 0.045 Uiso 0.499(4) 1 calc R U P A 2
H48D H 0.799803 0.742331 0.944374 0.045 Uiso 0.499(4) 1 calc R U P A 2
C49A C 0.6572(17) 0.7514(15) 0.8967(8) 0.033(4) Uani 0.499(4) 1 d D . P A 2
H49C H 0.694232 0.821613 0.887338 0.040 Uiso 0.499(4) 1 calc R U P A 2
H49D H 0.582682 0.756526 0.903760 0.040 Uiso 0.499(4) 1 calc R U P A 2
C50A C 0.6427(19) 0.6565(17) 0.8464(8) 0.036(4) Uani 0.499(4) 1 d D . P A 2
C51A C 0.5792(14) 0.4314(13) 0.9313(8) 0.025(3) Uani 0.499(4) 1 d D . P A 2
H51D H 0.606441 0.428115 0.969265 0.038 Uiso 0.499(4) 1 calc R U P A 2
H51E H 0.580033 0.363272 0.905875 0.038 Uiso 0.499(4) 1 calc R U P A 2
H51F H 0.503275 0.439136 0.928500 0.038 Uiso 0.499(4) 1 calc R U P A 2
C52A C 0.7699(14) 0.5099(16) 0.9123(9) 0.034(4) Uani 0.499(4) 1 d D . P A 2
H52D H 0.785817 0.465138 0.938678 0.051 Uiso 0.499(4) 1 calc R U P A 2
H52E H 0.827053 0.580509 0.921036 0.051 Uiso 0.499(4) 1 calc R U P A 2
H52F H 0.769571 0.469981 0.874727 0.051 Uiso 0.499(4) 1 calc R U P A 2
C53A C 0.557(2) 0.6681(16) 0.8006(9) 0.051(5) Uani 0.499(4) 1 d D . P A 2
H53D H 0.578733 0.743014 0.793922 0.076 Uiso 0.499(4) 1 calc R U P A 2
H53E H 0.484381 0.654865 0.811828 0.076 Uiso 0.499(4) 1 calc R U P A 2
H53F H 0.554238 0.613944 0.766665 0.076 Uiso 0.499(4) 1 calc R U P A 2
C54A C 0.753(2) 0.669(2) 0.8245(14) 0.046(7) Uani 0.499(4) 1 d D . P A 2
H54D H 0.770535 0.738140 0.811168 0.070 Uiso 0.499(4) 1 calc R U P A 2
H54E H 0.746999 0.606346 0.794122 0.070 Uiso 0.499(4) 1 calc R U P A 2
H54F H 0.812716 0.672197 0.854419 0.070 Uiso 0.499(4) 1 calc R U P A 2
N7 N 0.1793(19) 0.4734(16) 0.8368(9) 0.026(4) Uani 0.501(4) 1 d D . P A 1
C55 C 0.1797(15) 0.5894(14) 0.8309(7) 0.029(3) Uani 0.501(4) 1 d D . P A 1
C56 C 0.2055(17) 0.6702(14) 0.8873(7) 0.036(4) Uani 0.501(4) 1 d D . P A 1
H56A H 0.194885 0.742399 0.882100 0.043 Uiso 0.501(4) 1 calc R U P A 1
H56B H 0.284226 0.682001 0.903606 0.043 Uiso 0.501(4) 1 calc R U P A 1
C57 C 0.131(2) 0.6280(15) 0.9281(9) 0.042(5) Uani 0.501(4) 1 d D . P A 1
H57A H 0.153480 0.680227 0.964611 0.051 Uiso 0.501(4) 1 calc R U P A 1
H57B H 0.052674 0.622165 0.913967 0.051 Uiso 0.501(4) 1 calc R U P A 1
C58 C 0.1456(18) 0.5151(15) 0.9334(8) 0.030(4) Uani 0.501(4) 1 d D . P A 1
H58A H 0.098410 0.487025 0.959264 0.036 Uiso 0.501(4) 1 calc R U P A 1
H58B H 0.223720 0.523752 0.949679 0.036 Uiso 0.501(4) 1 calc R U P A 1
C59 C 0.1162(16) 0.4288(15) 0.8786(8) 0.026(4) Uani 0.501(4) 1 d D . P A 1
C60 C 0.2760(15) 0.6271(14) 0.7993(8) 0.026(4) Uani 0.501(4) 1 d D . P A 1
H60A H 0.283187 0.704141 0.796696 0.039 Uiso 0.501(4) 1 calc R U P A 1
H60B H 0.260078 0.579781 0.762046 0.039 Uiso 0.501(4) 1 calc R U P A 1
H60C H 0.345515 0.621024 0.819301 0.039 Uiso 0.501(4) 1 calc R U P A 1
C61 C 0.0701(15) 0.5946(17) 0.7969(8) 0.038(4) Uani 0.501(4) 1 d D . P A 1
H61A H 0.077880 0.669449 0.790481 0.057 Uiso 0.501(4) 1 calc R U P A 1
H61B H 0.009251 0.576257 0.817357 0.057 Uiso 0.501(4) 1 calc R U P A 1
H61C H 0.054011 0.541437 0.761253 0.057 Uiso 0.501(4) 1 calc R U P A 1
C62 C 0.1534(16) 0.3266(16) 0.8879(9) 0.030(4) Uani 0.501(4) 1 d D . P A 1
H62A H 0.108978 0.290717 0.912310 0.045 Uiso 0.501(4) 1 calc R U P A 1
H62B H 0.231931 0.348980 0.904992 0.045 Uiso 0.501(4) 1 calc R U P A 1
H62C H 0.143250 0.274528 0.852324 0.045 Uiso 0.501(4) 1 calc R U P A 1
C63 C -0.0104(14) 0.3938(15) 0.8601(8) 0.031(4) Uani 0.501(4) 1 d D . P A 1
H63A H -0.045354 0.356370 0.886906 0.046 Uiso 0.501(4) 1 calc R U P A 1
H63B H -0.029375 0.343144 0.823664 0.046 Uiso 0.501(4) 1 calc R U P A 1
H63C H -0.037025 0.459452 0.858013 0.046 Uiso 0.501(4) 1 calc R U P A 1
N7A N 0.1717(19) 0.4575(17) 0.8470(9) 0.028(4) Uani 0.499(4) 1 d D . P A 2
C55A C 0.1270(16) 0.5457(16) 0.8297(7) 0.033(4) Uani 0.499(4) 1 d D . P A 2
C56A C 0.1138(18) 0.6273(16) 0.8807(8) 0.042(4) Uani 0.499(4) 1 d D . P A 2
H56C H 0.188106 0.670034 0.901504 0.051 Uiso 0.499(4) 1 calc R U P A 2
H56D H 0.075356 0.680258 0.868255 0.051 Uiso 0.499(4) 1 calc R U P A 2
C57A C 0.048(2) 0.5679(19) 0.9189(9) 0.048(5) Uani 0.499(4) 1 d D . P A 2
H57C H -0.027674 0.527310 0.899016 0.057 Uiso 0.499(4) 1 calc R U P A 2
H57D H 0.041739 0.622285 0.951385 0.057 Uiso 0.499(4) 1 calc R U P A 2
C58A C 0.110(2) 0.4865(18) 0.9376(8) 0.037(5) Uani 0.499(4) 1 d D . P A 2
H58C H 0.067615 0.446957 0.962198 0.045 Uiso 0.499(4) 1 calc R U P A 2
H58D H 0.183365 0.528884 0.959277 0.045 Uiso 0.499(4) 1 calc R U P A 2
C59A C 0.1253(17) 0.4009(17) 0.8889(8) 0.031(4) Uani 0.499(4) 1 d D . P A 2
C60A C 0.2130(18) 0.6116(17) 0.8012(9) 0.040(4) Uani 0.499(4) 1 d D . P A 2
H60D H 0.189324 0.675635 0.792833 0.060 Uiso 0.499(4) 1 calc R U P A 2
H60E H 0.219364 0.564059 0.766768 0.060 Uiso 0.499(4) 1 calc R U P A 2
H60F H 0.285187 0.637167 0.825792 0.060 Uiso 0.499(4) 1 calc R U P A 2
C61A C 0.0183(16) 0.5018(19) 0.7881(9) 0.043(5) Uani 0.499(4) 1 d D . P A 2
H61D H -0.001958 0.563434 0.774876 0.065 Uiso 0.499(4) 1 calc R U P A 2
H61E H -0.040644 0.465598 0.806007 0.065 Uiso 0.499(4) 1 calc R U P A 2
H61F H 0.027820 0.448136 0.756678 0.065 Uiso 0.499(4) 1 calc R U P A 2
C62A C 0.2078(18) 0.3415(18) 0.9099(9) 0.036(4) Uani 0.499(4) 1 d D . P A 2
H62D H 0.181114 0.306463 0.939222 0.054 Uiso 0.499(4) 1 calc R U P A 2
H62E H 0.279932 0.395048 0.924536 0.054 Uiso 0.499(4) 1 calc R U P A 2
H62F H 0.215440 0.284805 0.879371 0.054 Uiso 0.499(4) 1 calc R U P A 2
C63A C 0.0128(15) 0.3134(17) 0.8659(10) 0.047(5) Uani 0.499(4) 1 d D . P A 2
H63D H -0.019862 0.288817 0.896546 0.070 Uiso 0.499(4) 1 calc R U P A 2
H63E H 0.024842 0.249836 0.840957 0.070 Uiso 0.499(4) 1 calc R U P A 2
H63F H -0.037545 0.346140 0.845492 0.070 Uiso 0.499(4) 1 calc R U P A 2

loop_
_atom_site_aniso_label
_atom_site_aniso_U_11
_atom_site_aniso_U_22
_atom_site_aniso_U_33
_atom_site_aniso_U_23
_atom_site_aniso_U_13
_atom_site_aniso_U_12
Zr1 0.0212(4) 0.0156(4) 0.0314(5) 0.0056(3) 0.0109(4) 0.0037(3)
Ga1A 0.0187(16) 0.017(2) 0.021(3) 0.004(2) 0.001(2) 0.0008(13)
Ga1 0.0185(16) 0.0171(19) 0.020(3) 0.004(2) 0.001(2) 0.0001(13)
Ga2 0.0288(5) 0.0165(4) 0.0266(5) -0.0012(4) -0.0015(4) 0.0060(4)
Ga3 0.0323(5) 0.0228(5) 0.0186(5) 0.0041(4) 0.0036(4) -0.0029(4)
Ga4 0.0292(5) 0.0205(5) 0.0254(5) 0.0036(4) 0.0103(4) 0.0023(4)
Ga5 0.0263(5) 0.0186(5) 0.0430(6) 0.0102(4) 0.0182(5) 0.0064(4)
Ga6 0.0251(5) 0.0163(5) 0.0546(7) -0.0052(5) 0.0175(5) -0.0008(4)
Ga7 0.0209(5) 0.0205(5) 0.0386(6) -0.0016(4) 0.0098(4) 0.0032(4)
N1 0.020(4) 0.026(4) 0.037(5) 0.008(4) 0.003(4) 0.003(3)
C1 0.018(4) 0.029(4) 0.039(4) 0.010(3) 0.003(3) -0.001(3)
C2 0.020(4) 0.032(4) 0.040(5) 0.007(4) 0.003(4) 0.000(4)
C3 0.022(5) 0.032(5) 0.040(6) 0.007(4) 0.008(4) -0.003(4)
C4 0.026(5) 0.030(5) 0.040(6) 0.008(4) 0.007(4) -0.001(4)
C5 0.024(4) 0.027(4) 0.037(5) 0.009(4) 0.004(4) 0.002(3)
C6 0.027(7) 0.030(5) 0.054(7) 0.003(5) 0.000(6) 0.003(5)
C7 0.026(7) 0.031(7) 0.043(5) 0.014(5) 0.006(5) 0.009(6)
C8 0.025(6) 0.028(7) 0.044(7) 0.012(6) 0.004(5) 0.003(5)
C9 0.041(9) 0.023(7) 0.035(6) 0.007(5) 0.007(6) 0.009(6)
N1A 0.021(4) 0.030(4) 0.038(5) 0.010(4) 0.004(4) 0.001(3)
C1A 0.018(4) 0.029(4) 0.038(4) 0.010(3) 0.004(3) -0.003(3)
C2A 0.018(4) 0.030(5) 0.038(5) 0.009(4) 0.008(4) -0.004(4)
C3A 0.020(4) 0.033(5) 0.042(5) 0.010(4) 0.004(4) -0.003(4)
C4A 0.021(5) 0.037(6) 0.041(6) 0.013(5) 0.008(4) -0.004(4)
C5A 0.022(4) 0.027(4) 0.038(4) 0.011(4) 0.004(4) 0.001(3)
C6A 0.027(7) 0.034(6) 0.051(7) 0.015(5) -0.003(6) -0.005(5)
C7A 0.020(7) 0.040(7) 0.042(6) 0.000(5) 0.004(5) -0.003(6)
C8A 0.028(6) 0.037(8) 0.034(7) 0.013(6) 0.007(5) 0.006(5)
C9A 0.035(7) 0.032(6) 0.047(7) 0.009(5) 0.006(6) 0.005(5)
N2 0.034(8) 0.018(6) 0.023(6) 0.002(4) 0.005(5) 0.002(5)
C10 0.039(8) 0.022(6) 0.027(6) 0.004(5) 0.003(5) 0.005(5)
C11 0.053(9) 0.033(8) 0.029(7) 0.004(6) 0.002(6) 0.018(7)
C12 0.054(11) 0.035(7) 0.028(8) 0.000(6) 0.009(8) 0.020(7)
C13 0.046(8) 0.035(7) 0.031(9) 0.000(6) 0.005(7) 0.015(6)
C14 0.031(8) 0.021(6) 0.026(7) 0.001(5) 0.003(6) 0.001(5)
C15 0.065(11) 0.015(7) 0.025(6) 0.007(5) 0.010(6) 0.009(7)
C16 0.047(8) 0.028(8) 0.034(9) 0.005(7) 0.004(6) 0.000(6)
C17 0.048(10) 0.021(6) 0.039(10) 0.001(6) 0.021(8) 0.000(6)
C18 0.037(9) 0.015(9) 0.031(7) 0.003(6) 0.005(7) 0.005(7)
N2A 0.019(7) 0.028(7) 0.030(6) 0.006(5) 0.010(5) 0.005(5)
C10A 0.030(7) 0.026(6) 0.029(6) 0.007(5) 0.008(5) 0.008(5)
C11A 0.028(7) 0.031(8) 0.033(7) 0.008(6) 0.006(5) 0.009(6)
C12A 0.013(7) 0.032(7) 0.037(7) 0.005(6) 0.003(6) 0.004(6)
C13A 0.024(7) 0.030(7) 0.037(8) 0.004(6) 0.012(6) 0.007(6)
C14A 0.021(7) 0.020(6) 0.027(7) 0.002(5) 0.011(5) 0.004(5)
C15A 0.037(9) 0.026(8) 0.027(6) 0.007(5) 0.009(5) 0.008(7)
C16A 0.034(7) 0.030(7) 0.031(9) 0.005(6) 0.011(6) 0.006(6)
C17A 0.031(9) 0.026(6) 0.035(9) 0.004(6) 0.007(7) 0.002(6)
C18A 0.032(8) 0.026(9) 0.025(8) 0.009(6) 0.005(6) -0.004(6)
N3 0.026(4) 0.027(5) 0.027(4) 0.008(4) 0.006(3) 0.007(3)
C19 0.029(4) 0.028(4) 0.025(4) 0.011(3) 0.005(4) 0.005(3)
C20 0.032(5) 0.029(5) 0.022(4) 0.014(4) 0.006(4) 0.005(4)
C21 0.034(5) 0.030(5) 0.026(5) 0.011(4) 0.002(4) 0.007(4)
C22 0.032(5) 0.028(5) 0.027(4) 0.008(4) 0.003(4) 0.007(4)
C23 0.026(4) 0.027(4) 0.029(4) 0.009(3) 0.006(3) 0.008(3)
C24 0.026(6) 0.037(8) 0.036(8) 0.015(6) 0.007(5) 0.006(5)
C25 0.039(8) 0.031(6) 0.028(9) 0.010(5) 0.006(7) 0.005(5)
C26 0.030(7) 0.026(7) 0.021(6) 0.007(5) 0.000(5) 0.003(6)
C27 0.030(7) 0.028(6) 0.036(7) 0.002(5) 0.001(6) 0.010(5)
N3A 0.026(4) 0.025(5) 0.025(4) 0.010(3) 0.007(3) 0.008(3)
C19A 0.028(4) 0.029(4) 0.023(4) 0.012(3) 0.009(3) 0.004(3)
C20A 0.032(4) 0.032(5) 0.025(4) 0.009(4) 0.004(4) 0.006(4)
C21A 0.031(5) 0.034(5) 0.029(5) 0.006(4) 0.000(4) 0.008(4)
C22A 0.029(5) 0.031(5) 0.031(4) 0.009(4) 0.005(4) 0.010(4)
C23A 0.025(4) 0.027(5) 0.027(4) 0.010(4) 0.008(3) 0.009(4)
C24A 0.032(6) 0.033(7) 0.024(7) 0.010(5) 0.008(5) 0.007(5)
C25A 0.037(8) 0.029(5) 0.018(8) 0.013(5) 0.006(6) 0.002(5)
C26A 0.020(6) 0.029(7) 0.029(6) 0.008(5) 0.007(5) 0.005(5)
C27A 0.028(7) 0.026(6) 0.037(7) 0.007(5) 0.009(6) 0.011(5)
N4 0.032(4) 0.026(4) 0.028(4) 0.002(3) 0.008(3) 0.007(3)
C28 0.019(4) 0.045(6) 0.017(4) 0.007(4) 0.008(3) -0.002(4)
C29 0.022(5) 0.078(9) 0.046(7) -0.001(6) 0.004(5) 0.008(5)
C30 0.030(6) 0.072(9) 0.053(8) -0.010(7) -0.013(5) -0.001(6)
C31 0.040(7) 0.061(8) 0.041(7) -0.008(6) 0.011(5) -0.020(6)
C32 0.048(6) 0.025(5) 0.019(5) -0.003(4) 0.006(4) -0.006(4)
C33 0.070(8) 0.042(6) 0.027(6) 0.005(5) 0.016(5) 0.030(6)
C34 0.037(5) 0.026(5) 0.042(6) 0.011(4) 0.009(5) 0.011(4)
C35 0.095(10) 0.025(5) 0.036(6) -0.006(5) 0.027(6) 0.003(6)
C36 0.041(6) 0.043(6) 0.028(5) -0.003(4) 0.016(5) -0.001(5)
N5 0.027(4) 0.020(4) 0.031(4) 0.008(3) 0.006(3) 0.008(3)
C37 0.028(5) 0.042(6) 0.054(7) 0.031(5) 0.021(5) 0.014(4)
C38 0.026(5) 0.059(7) 0.043(6) 0.032(5) 0.010(4) 0.011(5)
C39 0.027(5) 0.026(5) 0.032(5) 0.015(4) 0.009(4) 0.000(4)
C40 0.028(5) 0.027(5) 0.035(5) 0.010(4) 0.002(4) 0.006(4)
C41 0.021(4) 0.032(5) 0.030(5) 0.003(4) 0.004(4) 0.003(4)
C42 0.035(6) 0.090(10) 0.100(11) 0.060(9) 0.033(7) 0.041(7)
C43 0.070(9) 0.038(6) 0.127(13) 0.034(8) 0.073(9) 0.029(6)
C44 0.018(5) 0.054(6) 0.046(6) 0.024(5) 0.020(4) 0.009(4)
C45 0.045(7) 0.067(8) 0.027(6) -0.013(5) 0.007(5) -0.007(6)
N6 0.029(7) 0.020(6) 0.023(6) 0.003(4) 0.009(5) 0.005(5)
C46 0.034(7) 0.019(6) 0.022(6) 0.005(4) 0.007(5) 0.004(5)
C47 0.042(9) 0.020(6) 0.024(7) 0.000(5) 0.004(6) 0.006(5)
C48 0.040(10) 0.017(6) 0.024(7) 0.000(5) 0.002(6) 0.003(6)
C49 0.032(8) 0.016(6) 0.028(7) 0.001(5) 0.003(5) 0.005(5)
C50 0.027(7) 0.013(6) 0.022(6) 0.002(5) 0.003(5) 0.001(5)
C51 0.050(9) 0.024(7) 0.015(8) -0.004(6) 0.010(6) -0.003(6)
C52 0.044(8) 0.018(8) 0.039(10) 0.005(7) -0.001(7) 0.006(6)
C53 0.038(9) 0.022(8) 0.023(6) 0.004(5) 0.003(5) 0.004(7)
C54 0.027(7) 0.011(9) 0.034(10) 0.013(7) 0.006(6) 0.003(5)
N6A 0.036(8) 0.021(6) 0.028(7) 0.010(5) 0.000(5) 0.008(5)
C46A 0.022(7) 0.021(6) 0.027(7) 0.005(5) 0.003(5) 0.004(5)
C47A 0.031(8) 0.029(6) 0.027(7) 0.004(5) 0.005(6) 0.005(5)
C48A 0.045(10) 0.028(7) 0.033(7) 0.003(5) 0.000(7) 0.004(6)
C49A 0.036(9) 0.024(7) 0.032(7) 0.006(6) -0.003(6) 0.000(6)
C50A 0.055(10) 0.024(7) 0.025(7) 0.009(5) -0.001(6) 0.001(6)
C51A 0.024(7) 0.024(6) 0.029(8) 0.007(6) 0.010(6) 0.005(5)
C52A 0.027(7) 0.034(9) 0.042(10) 0.012(8) 0.007(6) 0.006(6)
C53A 0.079(11) 0.021(9) 0.040(9) 0.007(7) -0.019(8) 0.005(8)
C54A 0.064(10) 0.026(13) 0.051(13) 0.015(10) 0.015(9) 0.007(8)
N7 0.028(8) 0.022(6) 0.031(8) 0.002(5) 0.009(6) 0.010(5)
C55 0.031(7) 0.020(6) 0.035(7) -0.002(5) 0.013(6) 0.008(5)
C56 0.046(9) 0.026(7) 0.034(7) 0.001(5) 0.013(6) 0.008(6)
C57 0.056(12) 0.035(7) 0.037(9) 0.003(6) 0.021(8) 0.011(7)
C58 0.025(9) 0.032(7) 0.028(7) 0.002(5) 0.010(6) -0.003(6)
C59 0.018(7) 0.033(7) 0.027(7) 0.003(5) 0.002(5) 0.008(5)
C60 0.025(7) 0.022(8) 0.037(8) 0.009(7) 0.010(7) 0.015(6)
C61 0.034(7) 0.040(10) 0.045(9) 0.007(8) 0.011(6) 0.017(7)
C62 0.022(9) 0.041(7) 0.037(10) 0.014(7) 0.016(7) 0.013(6)
C63 0.020(6) 0.026(8) 0.046(10) -0.003(7) 0.001(6) 0.014(5)
N7A 0.026(8) 0.036(7) 0.021(7) -0.003(6) 0.003(6) 0.012(6)
C55A 0.033(8) 0.041(7) 0.029(7) 0.002(6) 0.006(6) 0.019(6)
C56A 0.050(10) 0.051(8) 0.033(7) 0.004(6) 0.009(7) 0.031(7)
C57A 0.061(12) 0.058(10) 0.040(9) 0.009(8) 0.019(9) 0.043(9)
C58A 0.038(11) 0.049(9) 0.032(8) 0.004(6) 0.015(7) 0.027(8)
C59A 0.028(8) 0.042(8) 0.028(7) 0.005(6) 0.013(6) 0.018(6)
C60A 0.042(9) 0.041(9) 0.043(10) 0.007(7) 0.012(8) 0.022(7)
C61A 0.036(8) 0.058(11) 0.036(9) 0.004(8) 0.003(6) 0.019(7)
C62A 0.042(9) 0.056(10) 0.022(9) 0.008(7) 0.018(7) 0.029(8)
C63A 0.031(7) 0.048(9) 0.062(11) 0.002(8) 0.015(7) 0.018(7)

loop_
_atom_type_symbol
_atom_type_description
_atom_type_scat_dispersion_real
_atom_type_scat_dispersion_imag
_atom_type_scat_source
C C 0.0033 0.0016 'International Tables Vol C Tables 4.2.6.8 and 6.1.1.4'
Ga Ga 0.2307 1.6083 'International Tables Vol C Tables 4.2.6.8 and 6.1.1.4'
N N 0.0061 0.0033 'International Tables Vol C Tables 4.2.6.8 and 6.1.1.4'
Zr Zr -2.9673 0.5597 'International Tables Vol C Tables 4.2.6.8 and 6.1.1.4'
H H 0.0000 0.0000 'International Tables Vol C Tables 4.2.6.8 and 6.1.1.4'

loop_
_citation_id
_citation_doi
_citation_year
1 10.1039/d6sc00226a 2026

loop_
_geom_angle_atom_site_label_1
_geom_angle_atom_site_label_2
_geom_angle_atom_site_label_3
_geom_angle
_geom_angle_site_symmetry_1
_geom_angle_site_symmetry_3
_geom_angle_publ_flag
Ga1A Zr1 Ga5 150.24(12) . . ?
Ga1A Zr1 Ga3 87.19(18) . . ?
Ga5 Zr1 Ga3 107.43(5) . . ?
Ga1A Zr1 Ga6 135.86(12) . . ?
Ga5 Zr1 Ga6 73.85(4) . . ?
Ga3 Zr1 Ga6 73.43(4) . . ?
Ga1A Zr1 Ga2 82.40(18) . . ?
Ga5 Zr1 Ga2 77.31(4) . . ?
Ga3 Zr1 Ga2 73.86(4) . . ?
Ga6 Zr1 Ga2 126.65(5) . . ?
Ga1A Zr1 Ga4 83.66(16) . . ?
Ga5 Zr1 Ga4 76.40(4) . . ?
Ga3 Zr1 Ga4 165.77(5) . . ?
Ga6 Zr1 Ga4 120.57(5) . . ?
Ga2 Zr1 Ga4 94.09(4) . . ?
Ga1A Zr1 Ga7 74.35(18) . . ?
Ga5 Zr1 Ga7 125.35(4) . . ?
Ga3 Zr1 Ga7 101.41(5) . . ?
Ga6 Zr1 Ga7 71.38(4) . . ?
Ga2 Zr1 Ga7 156.52(5) . . ?
Ga4 Zr1 Ga7 86.60(4) . . ?
Ga5 Zr1 Ga1 141.23(13) . . ?
Ga3 Zr1 Ga1 92.84(18) . . ?
Ga6 Zr1 Ga1 144.73(13) . . ?
Ga2 Zr1 Ga1 77.20(18) . . ?
Ga4 Zr1 Ga1 76.82(16) . . ?
Ga7 Zr1 Ga1 80.14(17) . . ?
N1A Ga1A Zr1 174.1(6) . . ?
N1 Ga1 Zr1 177.7(6) . . ?
N2 Ga2 Zr1 171.7(5) . . ?
N2A Ga2 Zr1 174.9(4) . . ?
N3 Ga3 Zr1 173.4(5) . . ?
N3A Ga3 Zr1 173.7(4) . . ?
N4 Ga4 Zr1 174.8(2) . . ?
N5 Ga5 Zr1 176.1(2) . . ?
N6 Ga6 Zr1 170.3(6) . . ?
N6A Ga6 Zr1 173.9(5) . . ?
N6 Ga6 Ga7 119.3(6) . . ?
N6A Ga6 Ga7 124.4(6) . . ?
Zr1 Ga6 Ga7 54.67(3) . . ?
N7 Ga7 Zr1 176.5(8) . . ?
N7A Ga7 Zr1 169.8(5) . . ?
N7 Ga7 Ga6 122.6(8) . . ?
N7A Ga7 Ga6 124.2(7) . . ?
Zr1 Ga7 Ga6 53.94(3) . . ?
C5 N1 C1 119.0(12) . . ?
C5 N1 Ga1 118.4(10) . . ?
C1 N1 Ga1 119.1(10) . . ?
N1 C1 C6 107.3(13) . . ?
N1 C1 C2 110.5(13) . . ?
C6 C1 C2 106.5(14) . . ?
N1 C1 C7 114.8(14) . . ?
C6 C1 C7 108.0(14) . . ?
C2 C1 C7 109.4(14) . . ?
C3 C2 C1 112.6(13) . . ?
C4 C3 C2 110.4(13) . . ?
C3 C4 C5 112.2(12) . . ?
N1 C5 C4 113.1(12) . . ?
N1 C5 C8 108.1(12) . . ?
C4 C5 C8 106.1(12) . . ?
N1 C5 C9 114.7(13) . . ?
C4 C5 C9 108.8(13) . . ?
C8 C5 C9 105.4(12) . . ?
C1A N1A C5A 117.9(12) . . ?
C1A N1A Ga1A 120.9(10) . . ?
C5A N1A Ga1A 121.2(10) . . ?
N1A C1A C6A 108.3(13) . . ?
N1A C1A C7A 112.6(14) . . ?
C6A C1A C7A 107.1(14) . . ?
N1A C1A C2A 111.2(13) . . ?
C6A C1A C2A 106.1(13) . . ?
C7A C1A C2A 111.2(14) . . ?
C3A C2A C1A 112.4(13) . . ?
C4A C3A C2A 107.2(12) . . ?
C3A C4A C5A 113.2(13) . . ?
N1A C5A C8A 108.7(12) . . ?
N1A C5A C4A 111.1(12) . . ?
C8A C5A C4A 108.4(12) . . ?
N1A C5A C9A 112.0(13) . . ?
C8A C5A C9A 105.8(13) . . ?
C4A C5A C9A 110.7(13) . . ?
C10 N2 C14 117.7(12) . . ?
C10 N2 Ga2 125.2(10) . . ?
C14 N2 Ga2 116.8(10) . . ?
N2 C10 C15 108.1(12) . . ?
N2 C10 C11 111.1(13) . . ?
C15 C10 C11 107.6(12) . . ?
N2 C10 C16 111.3(13) . . ?
C15 C10 C16 107.9(13) . . ?
C11 C10 C16 110.7(14) . . ?
C12 C11 C10 113.2(13) . . ?
C13 C12 C11 108.8(13) . . ?
C12 C13 C14 113.1(13) . . ?
N2 C14 C18 113.3(14) . . ?
N2 C14 C17 106.5(13) . . ?
C18 C14 C17 107.7(14) . . ?
N2 C14 C13 109.9(13) . . ?
C18 C14 C13 111.2(14) . . ?
C17 C14 C13 107.9(14) . . ?
C10A N2A C14A 116.7(12) . . ?
C10A N2A Ga2 119.7(10) . . ?
C14A N2A Ga2 123.1(10) . . ?
N2A C10A C11A 111.2(12) . . ?
N2A C10A C15A 107.2(12) . . ?
C11A C10A C15A 107.3(12) . . ?
N2A C10A C16A 113.5(13) . . ?
C11A C10A C16A 110.1(12) . . ?
C15A C10A C16A 107.3(12) . . ?
C12A C11A C10A 114.1(12) . . ?
C13A C12A C11A 107.9(13) . . ?
C12A C13A C14A 113.0(12) . . ?
N2A C14A C13A 112.2(13) . . ?
N2A C14A C17A 107.7(12) . . ?
C13A C14A C17A 106.8(12) . . ?
N2A C14A C18A 112.3(14) . . ?
C13A C14A C18A 110.1(14) . . ?
C17A C14A C18A 107.4(13) . . ?
C23 N3 C19 116.3(12) . . ?
C23 N3 Ga3 120.4(10) . . ?
C19 N3 Ga3 123.2(10) . . ?
N3 C19 C20 111.6(12) . . ?
N3 C19 C24 108.0(12) . . ?
C20 C19 C24 106.3(13) . . ?
N3 C19 C25 113.5(16) . . ?
C20 C19 C25 111.1(15) . . ?
C24 C19 C25 105.8(16) . . ?
C21 C20 C19 113.3(13) . . ?
C22 C21 C20 109.9(12) . . ?
C21 C22 C23 112.6(12) . . ?
N3 C23 C22 111.3(12) . . ?
N3 C23 C26 109.3(12) . . ?
C22 C23 C26 108.2(12) . . ?
N3 C23 C27 113.4(13) . . ?
C22 C23 C27 109.1(12) . . ?
C26 C23 C27 105.1(12) . . ?
C19A N3A C23A 118.1(12) . . ?
C19A N3A Ga3 117.9(9) . . ?
C23A N3A Ga3 123.9(10) . . ?
N3A C19A C24A 107.3(12) . . ?
N3A C19A C25A 112.2(15) . . ?
C24A C19A C25A 107.1(16) . . ?
N3A C19A C20A 109.9(12) . . ?
C24A C19A C20A 108.0(13) . . ?
C25A C19A C20A 112.2(15) . . ?
C21A C20A C19A 113.5(12) . . ?
C20A C21A C22A 107.5(13) . . ?
C23A C22A C21A 112.2(12) . . ?
N3A C23A C26A 106.6(12) . . ?
N3A C23A C22A 110.8(12) . . ?
C26A C23A C22A 108.4(12) . . ?
N3A C23A C27A 114.2(13) . . ?
C26A C23A C27A 106.0(12) . . ?
C22A C23A C27A 110.6(13) . . ?
C28 N4 C32 117.8(7) . . ?
C28 N4 Ga4 120.8(5) . . ?
C32 N4 Ga4 121.3(6) . . ?
N4 C28 C33 107.8(7) . . ?
N4 C28 C34 114.6(7) . . ?
C33 C28 C34 107.1(8) . . ?
N4 C28 C29 110.7(8) . . ?
C33 C28 C29 107.6(8) . . ?
C34 C28 C29 108.8(8) . . ?
C30 C29 C28 112.8(8) . . ?
C31 C30 C29 108.4(10) . . ?
C30 C31 C32 112.9(8) . . ?
N4 C32 C35 107.2(7) . . ?
N4 C32 C36 113.7(7) . . ?
C35 C32 C36 107.6(9) . . ?
N4 C32 C31 110.7(8) . . ?
C35 C32 C31 107.1(9) . . ?
C36 C32 C31 110.1(8) . . ?
C41 N5 C37 117.8(7) . . ?
C41 N5 Ga5 120.3(5) . . ?
C37 N5 Ga5 121.9(5) . . ?
N5 C37 C42 107.9(7) . . ?
N5 C37 C38 110.2(7) . . ?
C42 C37 C38 109.1(9) . . ?
N5 C37 C43 113.1(9) . . ?
C42 C37 C43 106.5(9) . . ?
C38 C37 C43 110.0(8) . . ?
C39 C38 C37 112.9(8) . . ?
C38 C39 C40 108.5(7) . . ?
C39 C40 C41 112.4(7) . . ?
N5 C41 C40 111.0(7) . . ?
N5 C41 C44 108.6(7) . . ?
C40 C41 C44 106.5(7) . . ?
N5 C41 C45 115.2(8) . . ?
C40 C41 C45 109.4(8) . . ?
C44 C41 C45 105.6(8) . . ?
C46 N6 C50 117.4(14) . . ?
C46 N6 Ga6 116.0(11) . . ?
C50 N6 Ga6 126.0(12) . . ?
N6 C46 C52 113.9(15) . . ?
N6 C46 C47 111.2(14) . . ?
C52 C46 C47 109.7(14) . . ?
N6 C46 C51 108.2(13) . . ?
C52 C46 C51 106.8(14) . . ?
C47 C46 C51 106.6(13) . . ?
C48 C47 C46 111.2(14) . . ?
C47 C48 C49 110.1(14) . . ?
C48 C49 C50 114.0(14) . . ?
N6 C50 C53 108.3(14) . . ?
N6 C50 C49 109.9(14) . . ?
C53 C50 C49 108.1(14) . . ?
N6 C50 C54 111.9(16) . . ?
C53 C50 C54 106.6(16) . . ?
C49 C50 C54 111.9(15) . . ?
C50A N6A C46A 118.1(15) . . ?
C50A N6A Ga6 115.7(12) . . ?
C46A N6A Ga6 125.3(12) . . ?
N6A C46A C47A 111.1(15) . . ?
N6A C46A C51A 108.6(14) . . ?
C47A C46A C51A 106.3(13) . . ?
N6A C46A C52A 112.4(15) . . ?
C47A C46A C52A 109.7(15) . . ?
C51A C46A C52A 108.6(14) . . ?
C48A C47A C46A 111.8(14) . . ?
C49A C48A C47A 108.6(15) . . ?
C48A C49A C50A 115.5(16) . . ?
N6A C50A C53A 108.8(16) . . ?
N6A C50A C49A 108.9(15) . . ?
C53A C50A C49A 108.5(17) . . ?
N6A C50A C54A 115.0(18) . . ?
C53A C50A C54A 106.9(18) . . ?
C49A C50A C54A 108.6(18) . . ?
C59 N7 C55 117.1(15) . . ?
C59 N7 Ga7 119.1(12) . . ?
C55 N7 Ga7 123.7(13) . . ?
N7 C55 C56 111.5(16) . . ?
N7 C55 C61 112.8(16) . . ?
C56 C55 C61 110.5(14) . . ?
N7 C55 C60 106.3(13) . . ?
C56 C55 C60 107.2(14) . . ?
C61 C55 C60 108.3(15) . . ?
C55 C56 C57 112.7(15) . . ?
C58 C57 C56 107.8(15) . . ?
C57 C58 C59 114.2(16) . . ?
N7 C59 C62 106.9(15) . . ?
N7 C59 C58 109.9(15) . . ?
C62 C59 C58 108.8(16) . . ?
N7 C59 C63 114.0(16) . . ?
C62 C59 C63 108.1(15) . . ?
C58 C59 C63 109.0(16) . . ?
C55A N7A C59A 120.5(17) . . ?
C55A N7A Ga7 115.2(12) . . ?
C59A N7A Ga7 120.1(13) . . ?
N7A C55A C61A 113.6(17) . . ?
N7A C55A C60A 107.7(15) . . ?
C61A C55A C60A 107.1(15) . . ?
N7A C55A C56A 110.3(15) . . ?
C61A C55A C56A 110.9(15) . . ?
C60A C55A C56A 106.9(16) . . ?
C57A C56A C55A 112.0(16) . . ?
C56A C57A C58A 108.1(16) . . ?
C57A C58A C59A 113.0(16) . . ?
N7A C59A C62A 107.6(15) . . ?
N7A C59A C58A 110.0(16) . . ?
C62A C59A C58A 109.2(16) . . ?
N7A C59A C63A 113.5(17) . . ?
C62A C59A C63A 107.8(17) . . ?
C58A C59A C63A 108.7(16) . . ?

loop_
_geom_bond_atom_site_label_1
_geom_bond_atom_site_label_2
_geom_bond_distance
_geom_bond_site_symmetry_2
_geom_bond_publ_flag
Zr1 Ga1A 2.552(9) . ?
Zr1 Ga5 2.5599(13) . ?
Zr1 Ga3 2.5636(14) . ?
Zr1 Ga6 2.5637(13) . ?
Zr1 Ga2 2.5789(12) . ?
Zr1 Ga4 2.5867(14) . ?
Zr1 Ga7 2.5872(13) . ?
Zr1 Ga1 2.622(8) . ?
Ga1A N1A 1.870(17) . ?
Ga1 N1 1.859(17) . ?
Ga2 N2 1.833(16) . ?
Ga2 N2A 1.899(16) . ?
Ga3 N3 1.751(16) . ?
Ga3 N3A 1.970(15) . ?
Ga4 N4 1.860(8) . ?
Ga5 N5 1.855(7) . ?
Ga6 N6 1.786(17) . ?
Ga6 N6A 1.961(19) . ?
Ga6 Ga7 3.0052(14) . ?
Ga7 N7 1.81(2) . ?
Ga7 N7A 1.92(2) . ?
N1 C5 1.467(15) . ?
N1 C1 1.474(16) . ?
C1 C6 1.541(17) . ?
C1 C2 1.546(17) . ?
C1 C7 1.547(18) . ?
C2 C3 1.518(16) . ?
C3 C4 1.506(16) . ?
C4 C5 1.527(15) . ?
C5 C8 1.547(16) . ?
C5 C9 1.556(16) . ?
N1A C1A 1.488(16) . ?
N1A C5A 1.488(15) . ?
C1A C6A 1.528(17) . ?
C1A C7A 1.530(17) . ?
C1A C2A 1.542(17) . ?
C2A C3A 1.533(16) . ?
C3A C4A 1.521(17) . ?
C4A C5A 1.535(16) . ?
C5A C8A 1.524(16) . ?
C5A C9A 1.535(16) . ?
N2 C10 1.487(16) . ?
N2 C14 1.494(16) . ?
C10 C15 1.530(16) . ?
C10 C11 1.538(16) . ?
C10 C16 1.544(17) . ?
C11 C12 1.530(17) . ?
C12 C13 1.518(18) . ?
C13 C14 1.539(17) . ?
C14 C18 1.528(16) . ?
C14 C17 1.528(16) . ?
N2A C10A 1.476(16) . ?
N2A C14A 1.482(15) . ?
C10A C11A 1.535(16) . ?
C10A C15A 1.541(16) . ?
C10A C16A 1.549(17) . ?
C11A C12A 1.528(16) . ?
C12A C13A 1.517(16) . ?
C13A C14A 1.531(15) . ?
C14A C17A 1.542(16) . ?
C14A C18A 1.553(16) . ?
N3 C23 1.475(15) . ?
N3 C19 1.483(16) . ?
C19 C20 1.538(16) . ?
C19 C24 1.547(17) . ?
C19 C25 1.556(17) . ?
C20 C21 1.515(16) . ?
C21 C22 1.514(16) . ?
C22 C23 1.533(15) . ?
C23 C26 1.545(15) . ?
C23 C27 1.561(16) . ?
N3A C19A 1.490(15) . ?
N3A C23A 1.495(15) . ?
C19A C24A 1.525(16) . ?
C19A C25A 1.542(17) . ?
C19A C20A 1.543(16) . ?
C20A C21A 1.529(17) . ?
C21A C22A 1.532(17) . ?
C22A C23A 1.530(16) . ?
C23A C26A 1.525(16) . ?
C23A C27A 1.533(16) . ?
N4 C28 1.480(11) . ?
N4 C32 1.483(10) . ?
C28 C33 1.531(11) . ?
C28 C34 1.536(11) . ?
C28 C29 1.538(11) . ?
C29 C30 1.524(13) . ?
C30 C31 1.520(15) . ?
C31 C32 1.543(13) . ?
C32 C35 1.521(13) . ?
C32 C36 1.535(11) . ?
N5 C41 1.460(11) . ?
N5 C37 1.482(11) . ?
C37 C42 1.531(13) . ?
C37 C38 1.537(12) . ?
C37 C43 1.557(13) . ?
C38 C39 1.519(11) . ?
C39 C40 1.525(11) . ?
C40 C41 1.541(11) . ?
C41 C44 1.548(11) . ?
C41 C45 1.551(11) . ?
N6 C46 1.48(2) . ?
N6 C50 1.49(2) . ?
C46 C52 1.54(2) . ?
C46 C47 1.54(2) . ?
C46 C51 1.55(2) . ?
C47 C48 1.52(2) . ?
C48 C49 1.53(2) . ?
C49 C50 1.54(2) . ?
C50 C53 1.52(2) . ?
C50 C54 1.55(2) . ?
N6A C50A 1.50(2) . ?
N6A C46A 1.51(2) . ?
C46A C47A 1.54(2) . ?
C46A C51A 1.55(2) . ?
C46A C52A 1.55(2) . ?
C47A C48A 1.53(2) . ?
C48A C49A 1.51(2) . ?
C49A C50A 1.54(2) . ?
C50A C53A 1.52(2) . ?
C50A C54A 1.54(3) . ?
N7 C59 1.50(2) . ?
N7 C55 1.51(2) . ?
C55 C56 1.53(2) . ?
C55 C61 1.55(2) . ?
C55 C60 1.56(2) . ?
C56 C57 1.55(2) . ?
C57 C58 1.52(2) . ?
C58 C59 1.53(2) . ?
C59 C62 1.53(2) . ?
C59 C63 1.54(2) . ?
N7A C55A 1.48(2) . ?
N7A C59A 1.48(2) . ?
C55A C61A 1.53(2) . ?
C55A C60A 1.54(2) . ?
C55A C56A 1.54(2) . ?
C56A C57A 1.53(2) . ?
C57A C58A 1.54(2) . ?
C58A C59A 1.54(2) . ?
C59A C62A 1.52(2) . ?
C59A C63A 1.55(2) . ?

loop_
_geom_torsion_atom_site_label_1
_geom_torsion_atom_site_label_2
_geom_torsion_atom_site_label_3
_geom_torsion_atom_site_label_4
_geom_torsion
_geom_torsion_site_symmetry_1
_geom_torsion_site_symmetry_2
_geom_torsion_site_symmetry_3
_geom_torsion_site_symmetry_4
_geom_torsion_publ_flag
C5 N1 C1 C6 160.4(15) . . . . ?
Ga1 N1 C1 C6 -41.1(18) . . . . ?
C5 N1 C1 C2 45(2) . . . . ?
Ga1 N1 C1 C2 -156.8(12) . . . . ?
C5 N1 C1 C7 -79.6(19) . . . . ?
Ga1 N1 C1 C7 79.0(16) . . . . ?
N1 C1 C2 C3 -50.1(19) . . . . ?
C6 C1 C2 C3 -166.3(15) . . . . ?
C7 C1 C2 C3 77.2(18) . . . . ?
C1 C2 C3 C4 57(2) . . . . ?
C2 C3 C4 C5 -55(2) . . . . ?
C1 N1 C5 C4 -44(2) . . . . ?
Ga1 N1 C5 C4 157.1(12) . . . . ?
C1 N1 C5 C8 -161.4(15) . . . . ?
Ga1 N1 C5 C8 39.8(16) . . . . ?
C1 N1 C5 C9 81.3(18) . . . . ?
Ga1 N1 C5 C9 -77.4(15) . . . . ?
C3 C4 C5 N1 47.9(19) . . . . ?
C3 C4 C5 C8 166.3(15) . . . . ?
C3 C4 C5 C9 -80.7(17) . . . . ?
C5A N1A C1A C6A 161.5(15) . . . . ?
Ga1A N1A C1A C6A -19.7(19) . . . . ?
C5A N1A C1A C7A -80.3(18) . . . . ?
Ga1A N1A C1A C7A 98.5(15) . . . . ?
C5A N1A C1A C2A 45.4(19) . . . . ?
Ga1A N1A C1A C2A -135.9(13) . . . . ?
N1A C1A C2A C3A -52.1(19) . . . . ?
C6A C1A C2A C3A -169.6(15) . . . . ?
C7A C1A C2A C3A 74.3(18) . . . . ?
C1A C2A C3A C4A 58.9(19) . . . . ?
C2A C3A C4A C5A -59.1(19) . . . . ?
C1A N1A C5A C8A -164.1(15) . . . . ?
Ga1A N1A C5A C8A 17.1(18) . . . . ?
C1A N1A C5A C4A -45.0(19) . . . . ?
Ga1A N1A C5A C4A 136.2(13) . . . . ?
C1A N1A C5A C9A 79.4(18) . . . . ?
Ga1A N1A C5A C9A -99.4(15) . . . . ?
C3A C4A C5A N1A 51.9(18) . . . . ?
C3A C4A C5A C8A 171.3(14) . . . . ?
C3A C4A C5A C9A -73.2(18) . . . . ?
C14 N2 C10 C15 165.5(15) . . . . ?
Ga2 N2 C10 C15 -22(2) . . . . ?
C14 N2 C10 C11 48(2) . . . . ?
Ga2 N2 C10 C11 -139.5(14) . . . . ?
C14 N2 C10 C16 -76.2(19) . . . . ?
Ga2 N2 C10 C16 96.7(17) . . . . ?
N2 C10 C11 C12 -50.2(19) . . . . ?
C15 C10 C11 C12 -168.3(15) . . . . ?
C16 C10 C11 C12 74.0(19) . . . . ?
C10 C11 C12 C13 55(2) . . . . ?
C11 C12 C13 C14 -57(2) . . . . ?
C10 N2 C14 C18 76.3(19) . . . . ?
Ga2 N2 C14 C18 -97.1(15) . . . . ?
C10 N2 C14 C17 -165.4(16) . . . . ?
Ga2 N2 C14 C17 21.1(19) . . . . ?
C10 N2 C14 C13 -49(2) . . . . ?
Ga2 N2 C14 C13 137.7(13) . . . . ?
C12 C13 C14 N2 53.2(19) . . . . ?
C12 C13 C14 C18 -73.1(19) . . . . ?
C12 C13 C14 C17 169.0(15) . . . . ?
C14A N2A C10A C11A 46.4(19) . . . . ?
Ga2 N2A C10A C11A -140.9(12) . . . . ?
C14A N2A C10A C15A 163.4(14) . . . . ?
Ga2 N2A C10A C15A -24.0(17) . . . . ?
C14A N2A C10A C16A -78.3(17) . . . . ?
Ga2 N2A C10A C16A 94.3(15) . . . . ?
N2A C10A C11A C12A -51.0(18) . . . . ?
C15A C10A C11A C12A -168.0(14) . . . . ?
C16A C10A C11A C12A 75.6(17) . . . . ?
C10A C11A C12A C13A 55.6(18) . . . . ?
C11A C12A C13A C14A -55.5(18) . . . . ?
C10A N2A C14A C13A -47.4(19) . . . . ?
Ga2 N2A C14A C13A 140.2(13) . . . . ?
C10A N2A C14A C17A -164.8(14) . . . . ?
Ga2 N2A C14A C17A 22.9(19) . . . . ?
C10A N2A C14A C18A 77.2(18) . . . . ?
Ga2 N2A C14A C18A -95.1(16) . . . . ?
C12A C13A C14A N2A 52.1(18) . . . . ?
C12A C13A C14A C17A 170.0(15) . . . . ?
C12A C13A C14A C18A -73.7(18) . . . . ?
C23 N3 C19 C20 48.2(18) . . . . ?
Ga3 N3 C19 C20 -127.6(14) . . . . ?
C23 N3 C19 C24 164.8(15) . . . . ?
Ga3 N3 C19 C24 -11.0(19) . . . . ?
C23 N3 C19 C25 -78(2) . . . . ?
Ga3 N3 C19 C25 105.9(18) . . . . ?
N3 C19 C20 C21 -49.6(18) . . . . ?
C24 C19 C20 C21 -167.2(14) . . . . ?
C25 C19 C20 C21 78(2) . . . . ?
C19 C20 C21 C22 53.5(19) . . . . ?
C20 C21 C22 C23 -55.0(19) . . . . ?
C19 N3 C23 C22 -49.9(18) . . . . ?
Ga3 N3 C23 C22 126.1(13) . . . . ?
C19 N3 C23 C26 -169.4(14) . . . . ?
Ga3 N3 C23 C26 6.5(18) . . . . ?
C19 N3 C23 C27 73.6(17) . . . . ?
Ga3 N3 C23 C27 -110.4(14) . . . . ?
C21 C22 C23 N3 52.9(18) . . . . ?
C21 C22 C23 C26 173.1(14) . . . . ?
C21 C22 C23 C27 -73.0(17) . . . . ?
C23A N3A C19A C24A 163.5(15) . . . . ?
Ga3 N3A C19A C24A -20.2(17) . . . . ?
C23A N3A C19A C25A -79(2) . . . . ?
Ga3 N3A C19A C25A 97.1(17) . . . . ?
C23A N3A C19A C20A 46.4(18) . . . . ?
Ga3 N3A C19A C20A -137.3(12) . . . . ?
N3A C19A C20A C21A -51.6(18) . . . . ?
C24A C19A C20A C21A -168.3(14) . . . . ?
C25A C19A C20A C21A 74(2) . . . . ?
C19A C20A C21A C22A 58.4(19) . . . . ?
C20A C21A C22A C23A -58.9(18) . . . . ?
C19A N3A C23A C26A -165.7(14) . . . . ?
Ga3 N3A C23A C26A 18.3(18) . . . . ?
C19A N3A C23A C22A -48.0(18) . . . . ?
Ga3 N3A C23A C22A 136.0(12) . . . . ?
C19A N3A C23A C27A 77.6(18) . . . . ?
Ga3 N3A C23A C27A -98.4(15) . . . . ?
C21A C22A C23A N3A 53.4(17) . . . . ?
C21A C22A C23A C26A 170.1(14) . . . . ?
C21A C22A C23A C27A -74.2(17) . . . . ?
C32 N4 C28 C33 165.4(8) . . . . ?
Ga4 N4 C28 C33 -17.9(9) . . . . ?
C32 N4 C28 C34 -75.5(10) . . . . ?
Ga4 N4 C28 C34 101.2(8) . . . . ?
C32 N4 C28 C29 48.0(10) . . . . ?
Ga4 N4 C28 C29 -135.3(7) . . . . ?
N4 C28 C29 C30 -52.3(12) . . . . ?
C33 C28 C29 C30 -169.9(10) . . . . ?
C34 C28 C29 C30 74.4(12) . . . . ?
C28 C29 C30 C31 57.2(13) . . . . ?
C29 C30 C31 C32 -56.8(12) . . . . ?
C28 N4 C32 C35 -164.1(8) . . . . ?
Ga4 N4 C32 C35 19.2(10) . . . . ?
C28 N4 C32 C36 77.1(11) . . . . ?
Ga4 N4 C32 C36 -99.6(9) . . . . ?
C28 N4 C32 C31 -47.6(10) . . . . ?
Ga4 N4 C32 C31 135.7(7) . . . . ?
C30 C31 C32 N4 51.5(12) . . . . ?
C30 C31 C32 C35 168.1(9) . . . . ?
C30 C31 C32 C36 -75.1(11) . . . . ?
C41 N5 C37 C42 168.1(9) . . . . ?
Ga5 N5 C37 C42 -14.9(11) . . . . ?
C41 N5 C37 C38 49.1(11) . . . . ?
Ga5 N5 C37 C38 -133.9(7) . . . . ?
C41 N5 C37 C43 -74.4(10) . . . . ?
Ga5 N5 C37 C43 102.6(8) . . . . ?
N5 C37 C38 C39 -52.5(11) . . . . ?
C42 C37 C38 C39 -170.7(8) . . . . ?
C43 C37 C38 C39 72.8(11) . . . . ?
C37 C38 C39 C40 57.0(11) . . . . ?
C38 C39 C40 C41 -56.2(11) . . . . ?
C37 N5 C41 C40 -49.0(10) . . . . ?
Ga5 N5 C41 C40 133.9(6) . . . . ?
C37 N5 C41 C44 -165.8(8) . . . . ?
Ga5 N5 C41 C44 17.2(9) . . . . ?
C37 N5 C41 C45 76.0(10) . . . . ?
Ga5 N5 C41 C45 -101.0(8) . . . . ?
C39 C40 C41 N5 51.8(10) . . . . ?
C39 C40 C41 C44 169.9(8) . . . . ?
C39 C40 C41 C45 -76.4(10) . . . . ?
Ga7 Ga6 N6 C46 77.4(14) . . . . ?
Ga7 Ga6 N6 C50 -112.2(15) . . . . ?
C50 N6 C46 C52 -73(2) . . . . ?
Ga6 N6 C46 C52 98.3(16) . . . . ?
C50 N6 C46 C47 52(2) . . . . ?
Ga6 N6 C46 C47 -137.1(13) . . . . ?
C50 N6 C46 C51 168.4(16) . . . . ?
Ga6 N6 C46 C51 -20.3(19) . . . . ?
N6 C46 C47 C48 -54(2) . . . . ?
C52 C46 C47 C48 73.4(19) . . . . ?
C51 C46 C47 C48 -171.3(15) . . . . ?
C46 C47 C48 C49 55(2) . . . . ?
C47 C48 C49 C50 -55(2) . . . . ?
C46 N6 C50 C53 -166.5(16) . . . . ?
Ga6 N6 C50 C53 23(2) . . . . ?
C46 N6 C50 C49 -49(2) . . . . ?
Ga6 N6 C50 C49 141.0(15) . . . . ?
C46 N6 C50 C54 76(2) . . . . ?
Ga6 N6 C50 C54 -94.0(19) . . . . ?
C48 C49 C50 N6 49(2) . . . . ?
C48 C49 C50 C53 167.4(16) . . . . ?
C48 C49 C50 C54 -76(2) . . . . ?
C50A N6A C46A C47A 48(2) . . . . ?
Ga6 N6A C46A C47A -142.6(14) . . . . ?
C50A N6A C46A C51A 164.9(17) . . . . ?
Ga6 N6A C46A C51A -26(2) . . . . ?
C50A N6A C46A C52A -75(2) . . . . ?
Ga6 N6A C46A C52A 94.1(18) . . . . ?
N6A C46A C47A C48A -52(2) . . . . ?
C51A C46A C47A C48A -170.1(15) . . . . ?
C52A C46A C47A C48A 72.7(19) . . . . ?
C46A C47A C48A C49A 56(2) . . . . ?
C47A C48A C49A C50A -57(2) . . . . ?
C46A N6A C50A C53A -164.4(19) . . . . ?
Ga6 N6A C50A C53A 26(2) . . . . ?
C46A N6A C50A C49A -46(2) . . . . ?
Ga6 N6A C50A C49A 143.6(15) . . . . ?
C46A N6A C50A C54A 76(2) . . . . ?
Ga6 N6A C50A C54A -94(2) . . . . ?
C48A C49A C50A N6A 51(2) . . . . ?
C48A C49A C50A C53A 169.3(18) . . . . ?
C48A C49A C50A C54A -75(2) . . . . ?
Ga6 Ga7 N7 C59 -113.2(15) . . . . ?
Ga6 Ga7 N7 C55 69(2) . . . . ?
C59 N7 C55 C56 47(2) . . . . ?
Ga7 N7 C55 C56 -135.0(17) . . . . ?
C59 N7 C55 C61 -78(2) . . . . ?
Ga7 N7 C55 C61 100(2) . . . . ?
C59 N7 C55 C60 163.7(17) . . . . ?
Ga7 N7 C55 C60 -19(2) . . . . ?
N7 C55 C56 C57 -51(2) . . . . ?
C61 C55 C56 C57 75(2) . . . . ?
C60 C55 C56 C57 -167.0(16) . . . . ?
C55 C56 C57 C58 56(2) . . . . ?
C56 C57 C58 C59 -58(2) . . . . ?
C55 N7 C59 C62 -165.1(19) . . . . ?
Ga7 N7 C59 C62 17(2) . . . . ?
C55 N7 C59 C58 -47(2) . . . . ?
Ga7 N7 C59 C58 134.9(17) . . . . ?
C55 N7 C59 C63 76(2) . . . . ?
Ga7 N7 C59 C63 -102.4(18) . . . . ?
C57 C58 C59 N7 53(2) . . . . ?
C57 C58 C59 C62 170.1(17) . . . . ?
C57 C58 C59 C63 -72(2) . . . . ?
C59A N7A C55A C61A -79(2) . . . . ?
Ga7 N7A C55A C61A 78(2) . . . . ?
C59A N7A C55A C60A 162.4(19) . . . . ?
Ga7 N7A C55A C60A -40(2) . . . . ?
C59A N7A C55A C56A 46(3) . . . . ?
Ga7 N7A C55A C56A -156.7(15) . . . . ?
N7A C55A C56A C57A -52(2) . . . . ?
C61A C55A C56A C57A 75(2) . . . . ?
C60A C55A C56A C57A -168.8(17) . . . . ?
C55A C56A C57A C58A 59(2) . . . . ?
C56A C57A C58A C59A -58(2) . . . . ?
C55A N7A C59A C62A -164(2) . . . . ?
Ga7 N7A C59A C62A 40(2) . . . . ?
C55A N7A C59A C58A -45(3) . . . . ?
Ga7 N7A C59A C58A 159.2(16) . . . . ?
C55A N7A C59A C63A 77(2) . . . . ?
Ga7 N7A C59A C63A -79(2) . . . . ?
C57A C58A C59A N7A 50(2) . . . . ?
C57A C58A C59A C62A 167.5(19) . . . . ?
C57A C58A C59A C63A -75(2) . . . . ?

loop_
_platon_squeeze_void_nr
_platon_squeeze_void_average_x
_platon_squeeze_void_average_y
_platon_squeeze_void_average_z
_platon_squeeze_void_volume
_platon_squeeze_void_count_electrons
_platon_squeeze_void_content
1 0.000 0.000 0.000 249 23 ' '
2 0.364 0.553 0.704 9 0 ' '
3 0.635 0.447 0.296 9 0 ' '
